data_1510210
loop_
_publ_author_name
'Park, Y.'
'Kanatzidis, M.G.'

_publ_section_title
;
 Niedrigdimensionale Polychalcogenid-Verbindungen: Die ungewoehnlichen
 Strukturen von (AuSe5)n(n-) und (AuSe13)n(3n-)
;
_journal_name_full 'Angewandte Chemie (German Edition)'
_journal_page_first 945
_journal_page_last 946
_journal_volume 102
_journal_year 1990
_chemical_formula_sum 'Au K3 Se13'
_chemical_name_systematic 'K3 (Au (Se5)2 (Se3))'
_space_group_IT_number 13
_symmetry_space_group_name_Hall '-P 2yc'
_symmetry_space_group_name_H-M 'P 1 2/c 1'
_cell_angle_alpha 90
_cell_angle_beta 93.86
_cell_angle_gamma 90
_cell_formula_units_Z 2
_cell_length_a 14.949
_cell_length_b 4.858
_cell_length_c 13.723
_cell_volume 994.334
_citation_journal_id_ASTM ANCEAD
_cod_data_source_file gold_269.cif
_cod_data_source_block Au1K3Se13
_cod_original_cell_volume 994.3342
_cod_original_formula_sum 'Au1 K3 Se13'
_cod_database_code 1510210

loop_
_symmetry_equiv_pos_as_xyz
x,y,z
-x,y,-z+1/2
-x,-y,-z
x,-y,z-1/2

loop_
_atom_site_label
_atom_site_type_symbol
_atom_site_fract_x
_atom_site_fract_y
_atom_site_fract_z
_atom_site_occupancy
_atom_site_U_iso_or_equiv
Se6 Se 0.414 0.8955 0.3431 1 0.0
Se5 Se 0.1522 0.3037 0.7334 1 0.0
Se1 Se 0.6198 0.3099 -0.0482 1 0.0
K1 K+1 0 0.172 0.25 1 0.0
Se4 Se 0.073 0.3259 0.5803 1 0.0
K2 K+1 0.718 0.203 0.3346 1 0.0
Se3 Se 0.1505 0.0742 0.4666 1 0.0
Au1 Au+3 0.5 0 0 1 0.0
Se7 Se 0.5 0.3971 0.75 1 0.0
Se2 Se 0.7325 0.3674 0.0779 1 0.0
